data_2105655
loop_
_publ_author_name
'Li, Q.'
'Mak, T. C. W.'

_publ_section_title
;
 Hydrogen-Bonded Urea--Anion Host Lattices. 6. New Inclusion Compounds of
 Urea with Tetra-<i>n</i>-propylammonium Halides
;
_journal_issue 2
_journal_name_full 'Acta Crystallographica Section B'
_journal_page_first 180
_journal_page_last 192
_journal_paper_doi 10.1107/S0108768196014498
_journal_volume 54
_journal_year 1998
_chemical_formula_sum 'C15 H42 Br N7 O4'
_chemical_formula_weight 464.5
_space_group_IT_number 2
_symmetry_cell_setting triclinic
_symmetry_space_group_name_Hall '-P 1'
_symmetry_space_group_name_H-M 'P -1'
_atom_type_scat_source IntTabIV
_cell_angle_alpha 88.01(3)
_cell_angle_beta 75.02(3)
_cell_angle_gamma 66.72(3)
_cell_formula_units_Z 2
_cell_length_a 8.857(2)
_cell_length_b 10.639(2)
_cell_length_c 15.115(3)
_cell_measurement_reflns_used 25
_cell_measurement_temperature 291
_cell_measurement_theta_max 14
_cell_measurement_theta_min 6
_cell_volume 1260.2(6)
_diffrn_measurement_device 'Rigaku AFC7R'
_diffrn_measurement_method \w
_diffrn_radiation_type MoK\a
_diffrn_radiation_wavelength 0.71073
_diffrn_reflns_av_R_equivalents 0.040
_diffrn_reflns_limit_h_max 10
_diffrn_reflns_limit_h_min -11
_diffrn_reflns_limit_k_max 0
_diffrn_reflns_limit_k_min -13
_diffrn_reflns_limit_l_max 19
_diffrn_reflns_limit_l_min -19
_diffrn_reflns_number 6089
_diffrn_reflns_theta_max 27.5
_diffrn_standards_decay_% 0
_diffrn_standards_interval_count 97
_diffrn_standards_number 3
_exptl_absorpt_coefficient_mu 1.661
_exptl_absorpt_correction_T_max 0.866
_exptl_absorpt_correction_T_min 0.760
_exptl_absorpt_correction_type psi-scan
_exptl_crystal_colour colorless
_exptl_crystal_density_diffrn 1.224
_exptl_crystal_description prism
_exptl_crystal_size_max 0.65
_exptl_crystal_size_mid 0.60
_exptl_crystal_size_min 0.58
_refine_diff_density_max 0.39
_refine_diff_density_min -0.57
_refine_ls_extinction_coef 0.0081(2)
_refine_ls_extinction_method 'F~corr~ = F~c~(1 + 0.002\cF~c~^2^/sin2\q)^-1/4^'
_refine_ls_goodness_of_fit_obs 1.71
_refine_ls_hydrogen_treatment 'H atoms: see text'
_refine_ls_number_parameters 298
_refine_ls_number_reflns 2694
_refine_ls_R_factor_obs 0.064
_refine_ls_shift/esd_max 0.005
_refine_ls_structure_factor_coef F
_refine_ls_weighting_details 'w = 1/[\s^2^(F~o~) + 0.0001F~o~^2^]'
_refine_ls_weighting_scheme calc
_refine_ls_wR_factor_obs 0.075
_reflns_number_observed 2694
_reflns_number_total 5775
_reflns_observed_criterion F~o~>4\s(F~o~)
_cod_data_source_file se0206.cif
_cod_data_source_block se0206d
_cod_depositor_comments
;
The following automatic conversions were performed:

'_refine_ls_weighting_scheme' value 'w = 1/[\s^2^(F~o~) +
0.0001F~o~^2^]' was changed to 'calc'. New tag
'_refine_ls_weighting_details' was created. The value of the new tag
was set to 'w = 1/[\s^2^(F~o~) + 0.0001F~o~^2^]'.

Automatic conversion script
Id: cif_fix_values 3143 2015-03-26 13:38:13Z robertas 
;
_cod_original_cell_volume 1260.2(4)
_cod_original_formula_sum 'C15 H42 Br1 N7 O4'
_cod_database_code 2105655

loop_
_symmetry_equiv_pos_as_xyz
x,y,z
-x,-y,-z

loop_
_atom_site_label
_atom_site_fract_x
_atom_site_fract_y
_atom_site_fract_z
_atom_site_U_iso_or_equiv
_atom_site_occupancy
O(1) .1064(2) 1.1502(2) .4108(2) .0530(10) 1.0
C(1) .1760(2) 1.2010(2) .4532(2) .0470(10) 1.0
N(1) .3340(2) 1.1272(2) .4629(2) .0540(10) 1.0
N(2) .0940(2) 1.3289(2) .4929(2) .0610(10) 1.0
O(2) .4833(2) .8281(2) .4146(2) .0490(10) 1.0
C(2) .3722(2) .7887(2) .4564(2) .0450(10) 1.0
N(3) .4137(2) .6728(2) .5004(2) .0620(10) 1.0
N(4) .2065(2) .8611(2) .4614(2) .0600(10) 1.0
O(3) .7862(2) .4908(2) .4260(2) .0500(10) 1.0
C(3) .8242(2) .4791(2) .3393(2) .0520(10) 1.0
N(5) .9310(2) .3590(2) .2930(2) .0650(10) 1.0
N(6) .7594(2) .5860(2) .2917(2) .0710(10) 1.0
Br(1) 1.14150(10) .23860(10) .06400(10) .0880(10) 1.0
O(1W) .8058(3) .5426(2) .0976(2) .1330(10) 1.0
N(7) .6010(2) .1669(2) .1783(2) .0580(10) 1.0
C(4) .7065(3) .2132(3) .0965(2) .0680(10) 0.687
C(4') .6278(3) .1870(3) .0790(2) .0680(10) 0.313
C(5) .6115(3) .2838(3) .0267(2) .1010(10) 0.687
C(5') .7105(3) .2857(3) .0469(2) .1250(10) 0.313
C(6) .7309(5) .3126(3) -.0544(2) .1020(10) 1.0
C(7) .4378(3) .2911(2) .2233(2) .0640(10) 0.687
C(7') .5232(3) .2909(3) .2453(2) .0610(10) 0.313
C(8) .4593(3) .4165(3) .2519(2) .0840(10) 0.687
C(8') .3562(3) .3973(3) .2351(3) .0850(10) 0.313
C(9) .2838(3) .5269(3) .2974(2) .1030(10) 1.0
C(10) .5555(3) .0590(3) .1408(2) .0610(10) 0.687
C(10') .4813(3) .0929(3) .2043(3) .0630(10) 0.313
C(11) .4737(3) -.0075(3) .2181(2) .0880(10) 0.687
C(11') .5542(3) -.0536(3) .1652(3) .1000(10) 0.313
C(12) .4226(3) -.1131(2) .1821(2) .1010(10) 1.0
C(13) .7066(3) .1228(2) .2455(2) .0640(10) 0.687
C(13') .7719(3) .0791(3) .1892(2) .0730(10) 0.313
C(14) .8637(3) -.0079(3) .2146(2) .0910(10) 0.687
C(14') .7808(3) -.0204(3) .2614(2) .2530(10) 0.313
C(15) .9446(3) -.0648(3) .2932(2) .1130(10) 1.0
H(1A) .3805 1.1659 .4941 .080 1.0
H(1B) .3934 1.0405 .4376 .080 1.0
H(2A) .1452 1.3637 .5235 .080 1.0
H(2B) -.0121 1.3805 .4885 .080 1.0
H(3A) .3314 .6459 .5312 .080 1.0
H(3B) .5234 .6215 .4984 .080 1.0
H(4A) .1279 .8308 .4929 .080 1.0
H(4B) .1740 .9398 .4335 .080 1.0
H(5A) .9560 .3521 .2313 .080 1.0
H(5B) .9777 .2852 .3231 .080 1.0
H(6A) .7875 .5754 .2300 .080 1.0
H(6B) .6875 .6683 .3211 .080 1.0
H(1WA) .8904 .4655 .0892 .080 1.0
H(1WB) .8184 .5977 .0572 .080 1.0

loop_
_geom_angle_atom_site_label_1
_geom_angle_atom_site_label_2
_geom_angle_atom_site_label_3
_geom_angle
_geom_angle_publ_flag
O(1) C(1) N(1) 121.3(2) yes
N(1) C(1) N(2) 117.7(3) yes
O(2) C(2) N(4) 121.6(2) yes
O(3) C(3) N(5) 120.6(3) yes
N(5) C(3) N(6) 118.3(3) yes
C(4) N(7) C(10) 107.6(2) no
C(4) N(7) C(13) 105.6(2) no
C(10) N(7) C(13) 117.0(2) no
C(4) C(5) C(6) 110.0(2) no
C(7) C(8) C(9) 108.9(2) no
C(10) C(11) C(12) 112.1(3) no
C(13) C(14) C(15) 111.7(3) no
C(4') N(7) C(10') 107.9(3) no
C(4') N(7) C(13') 105.2(2) no
C(10') N(7) C(13') 110.6(2) no
C(4') C(5') C(6) 114.7(3) no
C(7') C(8') C(9) 115.2(3) no
C(10') C(11') C(12) 112.4(2) no
C(13') C(14') C(15) 113.2(2) no
O(1) C(1) N(2) 121.0(2) yes
O(2) C(2) N(3) 120.6(2) yes
N(3) C(2) N(4) 117.8(2) yes
O(3) C(3) N(6) 121.1(2) yes
C(4) N(7) C(7) 108.7(2) no
C(7) N(7) C(10) 109.6(2) no
C(7) N(7) C(13) 107.9(2) no
N(7) C(4) C(5) 114.5(2) no
N(7) C(7) C(8) 116.7(2) no
N(7) C(10) C(11) 111.2(3) no
N(7) C(13) C(14) 114.0(3) no
C(4') N(7) C(7') 118.7(2) no
C(7') N(7) C(10') 105.3(2) no
C(7') N(7) C(13') 109.0(2) no
N(7) C(4') C(5') 114.2(3) no
N(7) C(7') C(8') 114.9(3) no
N(7) C(10') C(11') 115.4(2) no
N(7) C(13') C(14') 117.4(2) no

loop_
_geom_bond_atom_site_label_1
_geom_bond_atom_site_label_2
_geom_bond_distance
_geom_bond_publ_flag
O(1) C(1) 1.254(4) yes
C(1) N(2) 1.338(3) yes
C(2) N(3) 1.346(4) yes
O(3) C(3) 1.264(4) yes
C(3) N(6) 1.335(4) yes
N(7) C(7) 1.531(3) no
N(7) C(13) 1.496(4) no
C(5) C(6) 1.509(4) no
C(8) C(9) 1.526(3) no
C(11) C(12) 1.527(4) no
C(14) C(15) 1.529(5) no
N(7) C(7') 1.500(4) no
N(7) C(13') 1.480(3) no
C(7') C(8') 1.508(3) no
C(11') C(12) 1.497(4) no
C(14') C(15) 1.537(4) no
C(1) N(1) 1.351(3) yes
O(2) C(2) 1.237(3) yes
C(2) N(4) 1.344(3) yes
C(3) N(5) 1.334(3) yes
N(7) C(4) 1.538(4) no
N(7) C(10) 1.527(4) no
C(4) C(5) 1.515(3) no
C(7) C(8) 1.512(4) no
C(10) C(11) 1.516(4) no
C(13) C(14) 1.506(3) no
N(7) C(4') 1.479(4) no
N(7) C(10') 1.524(4) no
C(4') C(5') 1.505(4) no
C(10') C(11') 1.506(4) no
C(13') C(14') 1.489(4) no
